data_2211942
loop_
_publ_author_name
'P. S. Patil'
'Shea-Lin Ng'
'Ibrahim Abdul Razak'
'Hoong-Kun Fun'
'S. M. Dharmaprakash'

_publ_section_title
;
 3-(5-Bromo-2-thienyl)-1-(4-methoxyphenyl)prop-2-en-1-one
;
_journal_coeditor_code SJ2182
_journal_issue 1
_journal_name_full 'Acta Crystallographica Section E'
_journal_page_first o59
_journal_page_last o60
_journal_paper_doi 10.1107/S1600536806050641
_journal_volume 63
_journal_year 2007
_chemical_formula_iupac 'C14 H11 Br O2 S'
_chemical_formula_moiety 'C14 H11 Br O2 S'
_chemical_formula_sum 'C14 H11 Br O2 S'
_chemical_formula_weight 323.20
_chemical_name_systematic
;
3-(5-Bromo-2-thienyl)-1-(4-methoxyphenyl)prop-2-en-1-one
;
_space_group_IT_number 33
_symmetry_cell_setting orthorhombic
_symmetry_space_group_name_Hall 'P 2c -2n'
_symmetry_space_group_name_H-M 'P n a 21'
_atom_sites_solution_hydrogens geom
_atom_sites_solution_primary direct
_atom_sites_solution_secondary difmap
_audit_creation_method SHELXL-97
_cell_angle_alpha 90.00
_cell_angle_beta 90.00
_cell_angle_gamma 90.00
_cell_formula_units_Z 4
_cell_length_a 10.1774(2)
_cell_length_b 31.8924(6)
_cell_length_c 3.90780(10)
_cell_measurement_reflns_used 5719
_cell_measurement_temperature 100.00(10)
_cell_measurement_theta_max 37.50
_cell_measurement_theta_min 1.28
_cell_volume 1268.40(5)
_computing_cell_refinement APEX2
_computing_data_collection 'APEX2 (Bruker, 2005)'
_computing_data_reduction 'SAINT (Bruker, 2005)'
_computing_molecular_graphics SHELXTL
_computing_publication_material
;
SHELXTL, PARST (Nardelli, 1995) and PLATON (Spek, 2003)
;
_computing_structure_refinement SHELXTL
_computing_structure_solution 'SHELXTL (Sheldrick, 1998)'
_diffrn_ambient_temperature 297(2)
_diffrn_detector_area_resol_mean 8.33
_diffrn_measured_fraction_theta_full 0.999
_diffrn_measured_fraction_theta_max 0.999
_diffrn_measurement_device_type
;
Bruker SMART APEX2 CCD area-detector
;
_diffrn_measurement_method \w
_diffrn_radiation_monochromator graphite
_diffrn_radiation_source 'fine-focus sealed tube'
_diffrn_radiation_type MoK\a
_diffrn_radiation_wavelength 0.71073
_diffrn_reflns_av_R_equivalents 0.0348
_diffrn_reflns_av_sigmaI/netI 0.0430
_diffrn_reflns_limit_h_max 17
_diffrn_reflns_limit_h_min -17
_diffrn_reflns_limit_k_max 54
_diffrn_reflns_limit_k_min -54
_diffrn_reflns_limit_l_max 6
_diffrn_reflns_limit_l_min -6
_diffrn_reflns_number 27460
_diffrn_reflns_theta_full 37.50
_diffrn_reflns_theta_max 37.50
_diffrn_reflns_theta_min 1.28
_diffrn_standards_number 0
_exptl_absorpt_coefficient_mu 3.395
_exptl_absorpt_correction_T_max 0.3526
_exptl_absorpt_correction_T_min 0.2221
_exptl_absorpt_correction_type multi-scan
_exptl_absorpt_process_details '(SADABS; Bruker, 2005)'
_exptl_crystal_colour yellow
_exptl_crystal_density_diffrn 1.692
_exptl_crystal_density_method 'not measured'
_exptl_crystal_description Block
_exptl_crystal_F_000 648
_exptl_crystal_size_max 0.63
_exptl_crystal_size_mid 0.47
_exptl_crystal_size_min 0.39
_refine_diff_density_max 0.808
_refine_diff_density_min -0.695
_refine_ls_abs_structure_details 'Flack (1983), 2706 Friedel pairs'
_refine_ls_abs_structure_Flack 0.092(7)
_refine_ls_extinction_method none
_refine_ls_goodness_of_fit_ref 1.105
_refine_ls_hydrogen_treatment constr
_refine_ls_matrix_type full
_refine_ls_number_parameters 163
_refine_ls_number_reflns 6420
_refine_ls_number_restraints 1
_refine_ls_restrained_S_all 1.105
_refine_ls_R_factor_all 0.0447
_refine_ls_R_factor_gt 0.0349
_refine_ls_shift/su_max 0.000
_refine_ls_shift/su_mean 0.000
_refine_ls_structure_factor_coef Fsqd
_refine_ls_weighting_details 'calc w=1/[\s^2^(Fo^2^)+(0.0488P)^2^+0.3039P] where P=(Fo^2^+2Fc^2^)/3'
_refine_ls_weighting_scheme calc
_refine_ls_wR_factor_gt 0.0889
_refine_ls_wR_factor_ref 0.0985
_reflns_number_gt 5576
_reflns_number_total 6420
_reflns_threshold_expression I>2\s(I)
_cod_data_source_file sj2182.cif
_cod_data_source_block I
_cod_depositor_comments
;
The following automatic conversions were performed:
'_symmetry_cell_setting' value 'Orthorhombic' changed to 'orthorhombic'
according to '/home/saulius/struct/CIF-dictionaries/cif_core.dic'
dictionary named 'cif_core.dic' version 2.4.1 from 2010-06-29.

Automatic conversion script
Id: cif_fix_enum 1527 2010-12-29 10:47:43Z saulius 

The following automatic conversions were performed:

'_symmetry_cell_setting' value 'Orthorhombic' changed to
'orthorhombic' according to
/home/saulius/struct/CIF-dictionaries/cif_core.dic dictionary named
'cif_core.dic' version 2.4.1 from 2010-06-29.

Automatic conversion script
Id: cif_fix_values 1715 2011-07-08 13:25:40Z adriana 
;
_cod_database_code 2211942
_cod_database_fobs_code 2211942

loop_
_symmetry_equiv_pos_as_xyz
'x, y, z'
'-x, -y, z+1/2'
'x+1/2, -y+1/2, z'
'-x+1/2, y+1/2, z+1/2'

loop_
_atom_site_type_symbol
_atom_site_label
_atom_site_fract_x
_atom_site_fract_y
_atom_site_fract_z
_atom_site_U_iso_or_equiv
_atom_site_adp_type
_atom_site_calc_flag
_atom_site_refinement_flags
_atom_site_occupancy
Br Br1 0.489217(19) 0.207371(5) 1.25250(10) 0.02237(5) Uani d . 1
S S1 0.36412(5) 0.287385(13) 0.94118(15) 0.01710(8) Uani d . 1
O O1 0.27161(14) 0.44656(5) 0.5147(5) 0.0235(3) Uani d . 1
O O2 -0.34753(14) 0.42747(4) 0.4202(5) 0.0213(3) Uani d . 1
C C1 -0.02792(18) 0.38669(5) 0.6359(6) 0.0166(3) Uani d . 1
H H1A 0.0063 0.3633 0.7460 0.020 Uiso calc R 1
C C2 -0.16200(19) 0.39057(6) 0.5968(6) 0.0180(3) Uani d . 1
H H2A -0.2176 0.3696 0.6766 0.022 Uiso calc R 1
C C3 -0.21429(17) 0.42616(5) 0.4364(6) 0.0163(3) Uani d . 1
C C4 -0.13115(17) 0.45723(5) 0.3087(5) 0.0166(3) Uani d . 1
H H4A -0.1655 0.4808 0.2002 0.020 Uiso calc R 1
C C5 0.00350(17) 0.45251(6) 0.3462(6) 0.0165(3) Uani d . 1
H H5A 0.0591 0.4730 0.2592 0.020 Uiso calc R 1
C C6 0.05774(18) 0.41777(5) 0.5110(5) 0.0150(3) Uani d . 1
C C7 0.20228(18) 0.41558(6) 0.5664(6) 0.0171(3) Uani d . 1
C C8 0.25866(18) 0.37555(5) 0.6879(5) 0.0184(4) Uani d . 1
H H8A 0.2087 0.3512 0.6726 0.022 Uiso calc R 1
C C9 0.38022(18) 0.37347(5) 0.8197(5) 0.0179(3) Uani d . 1
H H9A 0.4291 0.3981 0.8269 0.021 Uiso calc R 1
C C10 0.44062(17) 0.33598(5) 0.9508(6) 0.0163(3) Uani d . 1
C C11 0.56244(19) 0.33299(6) 1.1039(6) 0.0192(3) Uani d . 1
H H11A 0.6183 0.3558 1.1317 0.023 Uiso calc R 1
C C12 0.59456(19) 0.29186(6) 1.2149(7) 0.0199(4) Uani d . 1
H H12A 0.6724 0.2846 1.3246 0.024 Uiso calc R 1
C C13 0.49588(17) 0.26442(6) 1.1392(6) 0.0176(3) Uani d . 1
C C14 -0.40667(17) 0.46361(6) 0.2643(8) 0.0233(3) Uani d . 1
H H14A -0.5005 0.4607 0.2672 0.035 Uiso calc R 1
H H14B -0.3769 0.4660 0.0321 0.035 Uiso calc R 1
H H14C -0.3821 0.4883 0.3895 0.035 Uiso calc R 1

loop_
_atom_site_aniso_label
_atom_site_aniso_U_11
_atom_site_aniso_U_22
_atom_site_aniso_U_33
_atom_site_aniso_U_12
_atom_site_aniso_U_13
_atom_site_aniso_U_23
Br1 0.02979(10) 0.01561(7) 0.02171(9) 0.00435(6) 0.00052(11) 0.00191(9)
S1 0.01695(17) 0.01388(14) 0.0205(2) -0.00004(13) -0.00072(16) 0.00056(16)
O1 0.0179(6) 0.0153(5) 0.0375(10) -0.0020(4) -0.0003(6) 0.0032(6)
O2 0.0166(5) 0.0166(5) 0.0308(8) 0.0003(4) -0.0011(6) 0.0017(6)
C1 0.0201(7) 0.0112(6) 0.0184(8) -0.0001(5) -0.0005(6) 0.0005(6)
C2 0.0187(7) 0.0138(6) 0.0215(9) -0.0023(5) 0.0020(7) 0.0019(6)
C3 0.0162(7) 0.0144(6) 0.0183(8) -0.0003(5) 0.0006(6) -0.0004(6)
C4 0.0190(7) 0.0133(6) 0.0176(9) 0.0002(5) -0.0008(6) 0.0001(6)
C5 0.0176(7) 0.0134(6) 0.0185(8) -0.0004(5) 0.0004(6) 0.0003(6)
C6 0.0162(7) 0.0124(6) 0.0165(8) -0.0005(5) -0.0004(6) -0.0002(5)
C7 0.0177(7) 0.0141(7) 0.0196(8) 0.0006(5) -0.0009(6) -0.0005(6)
C8 0.0194(7) 0.0125(6) 0.0234(11) 0.0010(5) -0.0018(6) 0.0008(6)
C9 0.0195(7) 0.0133(6) 0.0207(9) -0.0001(5) 0.0000(6) 0.0008(6)
C10 0.0166(7) 0.0164(6) 0.0160(8) 0.0000(5) 0.0003(6) -0.0006(6)
C11 0.0168(7) 0.0193(7) 0.0215(9) -0.0004(6) -0.0011(7) -0.0003(7)
C12 0.0183(7) 0.0207(7) 0.0207(11) 0.0028(5) -0.0011(7) -0.0002(7)
C13 0.0178(7) 0.0161(7) 0.0190(8) 0.0035(5) 0.0009(6) 0.0011(6)
C14 0.0191(7) 0.0231(7) 0.0277(10) 0.0042(5) -0.0012(10) 0.0015(10)

loop_
_atom_type_symbol
_atom_type_description
_atom_type_scat_dispersion_real
_atom_type_scat_dispersion_imag
_atom_type_scat_source
C C 0.0033 0.0016 'International Tables Vol C Tables 4.2.6.8 and 6.1.1.4'
H H 0.0000 0.0000 'International Tables Vol C Tables 4.2.6.8 and 6.1.1.4'
O O 0.0106 0.0060 'International Tables Vol C Tables 4.2.6.8 and 6.1.1.4'
S S 0.1246 0.1234 'International Tables Vol C Tables 4.2.6.8 and 6.1.1.4'
Br Br -0.2901 2.4595 'International Tables Vol C Tables 4.2.6.8 and 6.1.1.4'

loop_
_geom_angle_atom_site_label_1
_geom_angle_atom_site_label_2
_geom_angle_atom_site_label_3
_geom_angle
C13 S1 C10 91.19(9)
C3 O2 C14 117.59(15)
C2 C1 C6 120.77(17)
C2 C1 H1A 119.6
C6 C1 H1A 119.6
C1 C2 C3 119.86(17)
C1 C2 H2A 120.1
C3 C2 H2A 120.1
O2 C3 C4 124.53(17)
O2 C3 C2 115.15(16)
C4 C3 C2 120.32(16)
C5 C4 C3 118.98(17)
C5 C4 H4A 120.5
C3 C4 H4A 120.5
C4 C5 C6 121.74(17)
C4 C5 H5A 119.1
C6 C5 H5A 119.1
C5 C6 C1 118.31(17)
C5 C6 C7 119.70(16)
C1 C6 C7 121.91(16)
O1 C7 C8 121.56(17)
O1 C7 C6 120.33(16)
C8 C7 C6 118.11(15)
C9 C8 C7 121.62(16)
C9 C8 H8A 119.2
C7 C8 H8A 119.2
C8 C9 C10 124.89(17)
C8 C9 H9A 117.6
C10 C9 H9A 117.6
C11 C10 C9 126.57(17)
C11 C10 S1 110.53(14)
C9 C10 S1 122.89(14)
C10 C11 C12 113.79(17)
C10 C11 H11A 123.1
C12 C11 H11A 123.1
C13 C12 C11 110.90(18)
C13 C12 H12A 124.6
C11 C12 H12A 124.6
C12 C13 S1 113.59(15)
C12 C13 Br1 126.73(15)
S1 C13 Br1 119.58(11)
O2 C14 H14A 109.5
O2 C14 H14B 109.5
H14A C14 H14B 109.5
O2 C14 H14C 109.5
H14A C14 H14C 109.5
H14B C14 H14C 109.5

loop_
_geom_bond_atom_site_label_1
_geom_bond_atom_site_label_2
_geom_bond_distance
Br1 C13 1.874(2)
S1 C13 1.713(2)
S1 C10 1.7349(18)
O1 C7 1.231(2)
O2 C3 1.358(2)
O2 C14 1.436(3)
C1 C2 1.379(3)
C1 C6 1.407(3)
C1 H1A 0.9300
C2 C3 1.402(3)
C2 H2A 0.9300
C3 C4 1.395(3)
C4 C5 1.386(2)
C4 H4A 0.9300
C5 C6 1.395(3)
C5 H5A 0.9300
C6 C7 1.489(3)
C7 C8 1.478(3)
C8 C9 1.342(3)
C8 H8A 0.9300
C9 C10 1.438(3)
C9 H9A 0.9300
C10 C11 1.380(3)
C11 C12 1.420(3)
C11 H11A 0.9300
C12 C13 1.364(3)
C12 H12A 0.9300
C14 H14A 0.9600
C14 H14B 0.9600
C14 H14C 0.9600

loop_
_geom_hbond_atom_site_label_D
_geom_hbond_atom_site_label_H
_geom_hbond_atom_site_label_A
_geom_hbond_site_symmetry_A
_geom_hbond_distance_DH
_geom_hbond_distance_HA
_geom_hbond_distance_DA
_geom_hbond_angle_DHA
_geom_hbond_publ_flag
C8 H8A S1 1_555 0.93 2.78 3.168(2) 106 y
C11 H11A O2 1_656 0.93 2.57 3.383(2) 146 y
C14 H14A O1 1_455 0.96 2.55 3.460(2) 158 y
C1 H1A Br1 3_454 0.93 2.971 3.358(2) 107 y

loop_
_geom_torsion_atom_site_label_1
_geom_torsion_atom_site_label_2
_geom_torsion_atom_site_label_3
_geom_torsion_atom_site_label_4
_geom_torsion
C6 C1 C2 C3 -1.1(3)
C14 O2 C3 C4 -0.8(3)
C14 O2 C3 C2 178.9(2)
C1 C2 C3 O2 -178.1(2)
C1 C2 C3 C4 1.5(3)
O2 C3 C4 C5 178.9(2)
C2 C3 C4 C5 -0.6(3)
C3 C4 C5 C6 -0.7(3)
C4 C5 C6 C1 1.0(3)
C4 C5 C6 C7 -175.7(2)
C2 C1 C6 C5 -0.1(3)
C2 C1 C6 C7 176.6(2)
C5 C6 C7 O1 10.8(3)
C1 C6 C7 O1 -165.9(2)
C5 C6 C7 C8 -169.89(19)
C1 C6 C7 C8 13.5(3)
O1 C7 C8 C9 15.2(3)
C6 C7 C8 C9 -164.09(19)
C7 C8 C9 C10 178.4(2)
C8 C9 C10 C11 -176.5(2)
C8 C9 C10 S1 2.3(3)
C13 S1 C10 C11 -0.16(18)
C13 S1 C10 C9 -179.08(19)
C9 C10 C11 C12 178.6(2)
S1 C10 C11 C12 -0.2(3)
C10 C11 C12 C13 0.6(3)
C11 C12 C13 S1 -0.8(3)
C11 C12 C13 Br1 -176.94(17)
C10 S1 C13 C12 0.5(2)
C10 S1 C13 Br1 177.02(14)

loop_
_cod_related_entry_id
_cod_related_entry_database
_cod_related_entry_code
1 ChemSpider 21424159
